data_1544923
loop_
_publ_author_name
'Motley, Jeremy L.'
'Stamps, Blake W.'
'Mitchell, Carter A.'
'Thompson, Alec T.'
'Cross, Jayson'
'You, Jianlan'
'Powell, Douglas R.'
'Stevenson, Bradley S.'
'Cichewicz, Robert H.'

_publ_section_title
;
 Opportunistic Sampling of Roadkill as an Entry Point to Accessing Natural
 Products Assembled by Bacteria Associated with Non-anthropoidal Mammalian
 Microbiomes
;
_journal_name_full 'Journal of Natural Products'
_journal_paper_doi 10.1021/acs.jnatprod.6b00772
_journal_year 2016
_chemical_absolute_configuration ad
_chemical_formula_moiety 'C54 H95 N9 O16, H2 O'
_chemical_formula_sum 'C54 H97 N9 O17'
_chemical_formula_weight 1144.40
_space_group_crystal_system orthorhombic
_space_group_IT_number 19
_space_group_name_Hall 'P 2ac 2ab'
_space_group_name_H-M_alt 'P 21 21 21'
_symmetry_space_group_name_Hall 'P 2ac 2ab'
_symmetry_space_group_name_H-M 'P 21 21 21'
_atom_sites_solution_hydrogens mixed
_atom_sites_solution_primary isomor
_atom_sites_solution_secondary difmap
_audit_creation_method SHELXL-2014
_cell_angle_alpha 90
_cell_angle_beta 90
_cell_angle_gamma 90
_cell_formula_units_Z 4
_cell_length_a 14.152(3)
_cell_length_b 18.712(4)
_cell_length_c 24.381(5)
_cell_measurement_reflns_used 2010
_cell_measurement_temperature 100(2)
_cell_measurement_theta_max 68.2
_cell_measurement_theta_min 4.2
_cell_volume 6456(2)
_computing_cell_refinement 'HKL3000 (Otinowski et al., 2003)'
_computing_data_collection 'HKL3000 (Otinowski et al., 2003)'
_computing_data_reduction 'HKL3000 (Otinowski et al., 2003)'
_computing_publication_material 'SHELXL-2014 (Sheldrick, 2014)'
_computing_structure_refinement 'SHELXL-2014 (Sheldrick, 2014)'
_computing_structure_solution 'isomorphous replacement'
_diffrn_ambient_temperature 100(2)
_diffrn_measured_fraction_theta_full 0.985
_diffrn_measured_fraction_theta_max 0.949
_diffrn_measurement_device_type 'CMOS MSC PAD200sk'
_diffrn_measurement_method '\w scans'
_diffrn_radiation_type CuK\a
_diffrn_radiation_wavelength 1.54178
_diffrn_reflns_av_R_equivalents 0.145
_diffrn_reflns_av_unetI/netI 0.0207
_diffrn_reflns_Laue_measured_fraction_full 0.985
_diffrn_reflns_Laue_measured_fraction_max 0.949
_diffrn_reflns_limit_h_max 16
_diffrn_reflns_limit_h_min -16
_diffrn_reflns_limit_k_max 22
_diffrn_reflns_limit_k_min -22
_diffrn_reflns_limit_l_max 29
_diffrn_reflns_limit_l_min -29
_diffrn_reflns_number 39420
_diffrn_reflns_point_group_measured_fraction_full 0.965
_diffrn_reflns_point_group_measured_fraction_max 0.921
_diffrn_reflns_theta_full 67.679
_diffrn_reflns_theta_max 71.353
_diffrn_reflns_theta_min 3.626
_exptl_absorpt_coefficient_mu 0.721
_exptl_absorpt_correction_T_max 0.972
_exptl_absorpt_correction_T_min 0.835
_exptl_absorpt_correction_type multi-scan
_exptl_absorpt_process_details 'HKL3000 (Otinowski et al., 2003)'
_exptl_crystal_colour colorless
_exptl_crystal_density_diffrn 1.177
_exptl_crystal_description needle
_exptl_crystal_F_000 2480
_exptl_crystal_size_max 0.26
_exptl_crystal_size_mid 0.04
_exptl_crystal_size_min 0.04
_refine_diff_density_max 0.783
_refine_diff_density_min -0.891
_refine_diff_density_rms 0.168
_refine_ls_abs_structure_details
; 
 Classical Flack method preferred over Parsons because s.u. lower. 
;
_refine_ls_abs_structure_Flack -1.2(6)
_refine_ls_extinction_coef 0.0195(19)
_refine_ls_extinction_expression Fc^*^=kFc[1+0.001xFc^2^\l^3^/sin(2\q)]^-1/4^
_refine_ls_extinction_method SHELXL
_refine_ls_goodness_of_fit_ref 1.238
_refine_ls_hydrogen_treatment mixed
_refine_ls_matrix_type full
_refine_ls_number_parameters 767
_refine_ls_number_reflns 11566
_refine_ls_number_restraints 51
_refine_ls_restrained_S_all 1.235
_refine_ls_R_factor_all 0.1610
_refine_ls_R_factor_gt 0.1281
_refine_ls_shift/su_max 0.000
_refine_ls_shift/su_mean 0.000
_refine_ls_structure_factor_coef Fsqd
_refine_ls_weighting_details 'w=1/[\s^2^(Fo^2^)+(0.1800P)^2^+30.0000P] where P=(Fo^2^+2Fc^2^)/3'
_refine_ls_weighting_scheme calc
_refine_ls_wR_factor_gt 0.3038
_refine_ls_wR_factor_ref 0.3772
_reflns_Friedel_coverage 0.769
_reflns_Friedel_fraction_full 0.941
_reflns_Friedel_fraction_max 0.887
_reflns_number_gt 11016
_reflns_number_total 11566
_reflns_threshold_expression 'I > 2\s(I)'
_cod_data_source_file np6b00772_si_004.cif
_cod_data_source_block 74jm52e
_cod_depositor_comments
;
The following automatic conversions were performed:

data name '_iucr_refine_instruction_details' was replaced with
'_iucr_refine_instructions_details' as specified in the replacement
file 'data/replacement-values/replacement_tags.lst'.

Automatic conversion script
Id: cif_correct_tags 9268 2022-04-12 08:56:07Z antanas 
;
_cod_database_code 1544923
_shelx_space_group_comment
; 
The symmetry employed for this shelxl refinement is uniquely defined 
by the following loop, which should always be used as a source of 
symmetry information in preference to the above space-group names. 
They are only intended as comments. 
;
_shelx_estimated_absorpt_t_min 0.835
_shelx_estimated_absorpt_t_max 0.972
_shelxl_version_number 2014-1

loop_
_space_group_symop_operation_xyz
'x, y, z'
'-x+1/2, -y, z+1/2'
'x+1/2, -y+1/2, -z'
'-x, y+1/2, -z+1/2'

loop_
_atom_site_label
_atom_site_type_symbol
_atom_site_fract_x
_atom_site_fract_y
_atom_site_fract_z
_atom_site_U_iso_or_equiv
_atom_site_adp_type
_atom_site_occupancy
_atom_site_site_symmetry_order
_atom_site_calc_flag
_atom_site_refinement_flags_posn
_atom_site_refinement_flags_adp
C1A C 0.7023(17) 0.2418(11) 0.5010(12) 0.101(8) Uani 1 1 d . .
H1A1 H 0.7134 0.2867 0.4831 0.152 Uiso 1 1 d R U
H1A2 H 0.7249 0.2036 0.4782 0.152 Uiso 1 1 d R U
H1A3 H 0.7351 0.2409 0.5355 0.152 Uiso 1 1 d R U
C1B C 0.5975(13) 0.2319(8) 0.5098(7) 0.062(4) Uani 1 1 d . .
H1B1 H 0.5867 0.1838 0.5255 0.074 Uiso 1 1 calc R U
H1B2 H 0.5656 0.2335 0.4737 0.074 Uiso 1 1 calc R U
C1C C 0.5515(15) 0.2866(8) 0.5470(6) 0.066(4) Uani 1 1 d . .
H1C1 H 0.5868 0.2885 0.5820 0.079 Uiso 1 1 calc R U
H1C2 H 0.4863 0.2710 0.5553 0.079 Uiso 1 1 calc R U
C1D C 0.5482(12) 0.3621(7) 0.5222(5) 0.052(3) Uani 1 1 d . .
H1D1 H 0.6130 0.3766 0.5119 0.063 Uiso 1 1 calc R U
H1D2 H 0.5097 0.3608 0.4883 0.063 Uiso 1 1 calc R U
C1E C 0.5068(11) 0.4182(6) 0.5610(5) 0.043(3) Uani 1 1 d . .
H1E1 H 0.4403 0.4059 0.5692 0.052 Uiso 1 1 calc R U
H1E2 H 0.5424 0.4175 0.5959 0.052 Uiso 1 1 calc R U
C1F C 0.5107(8) 0.4926(6) 0.5370(5) 0.035(2) Uani 1 1 d . .
H1F1 H 0.4687 0.4947 0.5045 0.042 Uiso 1 1 calc R U
H1F2 H 0.5759 0.5023 0.5243 0.042 Uiso 1 1 calc R U
C1G C 0.4812(8) 0.5506(6) 0.5775(4) 0.034(2) Uani 1 1 d . .
H1G1 H 0.4154 0.5415 0.5893 0.041 Uiso 1 1 calc R U
H1G2 H 0.5221 0.5475 0.6103 0.041 Uiso 1 1 calc R U
C1H C 0.4876(7) 0.6254(6) 0.5540(4) 0.029(2) Uani 1 1 d . .
H1H H 0.5519 0.6326 0.5379 0.035 Uiso 1 1 calc R U
C1I C 0.4702(7) 0.6821(6) 0.5984(4) 0.029(2) Uani 1 1 d . .
H1IA H 0.4044 0.6777 0.6118 0.035 Uiso 1 1 calc R U
H1IB H 0.5130 0.6729 0.6298 0.035 Uiso 1 1 calc R U
O1A O 0.4174(5) 0.6364(4) 0.5117(3) 0.0323(16) Uani 1 1 d D .
H1AO H 0.441(9) 0.624(7) 0.475(3) 0.039 Uiso 1 1 d D U
C1 C 0.4861(7) 0.7571(6) 0.5781(4) 0.029(2) Uani 1 1 d . .
O1 O 0.5432(5) 0.7718(4) 0.5405(3) 0.0287(15) Uani 1 1 d . .
N2 N 0.4364(6) 0.8084(5) 0.6032(4) 0.0307(18) Uani 1 1 d D .
H2 H 0.428(10) 0.801(7) 0.638(2) 0.037 Uiso 1 1 d D U
C2A C 0.4461(7) 0.8828(6) 0.5847(4) 0.032(2) Uani 1 1 d . .
H2A H 0.4270 0.8859 0.5453 0.038 Uiso 1 1 calc R U
C2B C 0.3831(8) 0.9319(6) 0.6182(4) 0.035(2) Uani 1 1 d . .
H2B1 H 0.4023 0.9292 0.6571 0.042 Uiso 1 1 calc R U
H2B2 H 0.3170 0.9147 0.6155 0.042 Uiso 1 1 calc R U
C2C C 0.3872(9) 1.0110(7) 0.5991(5) 0.040(3) Uani 1 1 d . .
H2C H 0.4548 1.0265 0.6005 0.048 Uiso 1 1 calc R U
C2D C 0.3319(10) 1.0577(8) 0.6394(6) 0.051(3) Uani 1 1 d . .
H2D1 H 0.3540 1.0489 0.6760 0.076 Uiso 1 1 d R U
H2D2 H 0.2661 1.0456 0.6369 0.076 Uiso 1 1 d R U
H2D3 H 0.3401 1.1074 0.6306 0.076 Uiso 1 1 d R U
C2E C 0.3518(11) 1.0227(8) 0.5408(6) 0.054(3) Uani 1 1 d . .
H2E1 H 0.3563 1.0723 0.5311 0.081 Uiso 1 1 d R U
H2E2 H 0.2870 1.0077 0.5389 0.081 Uiso 1 1 d R U
H2E3 H 0.3888 0.9948 0.5156 0.081 Uiso 1 1 d R U
C2 C 0.5488(6) 0.9074(5) 0.5903(4) 0.026(2) Uani 1 1 d . .
O2 O 0.5876(5) 0.9074(4) 0.6356(3) 0.0311(16) Uani 1 1 d . .
N3 N 0.5896(6) 0.9302(5) 0.5452(3) 0.0279(18) Uani 1 1 d D .
H3 H 0.578(9) 0.919(6) 0.511(2) 0.033 Uiso 1 1 d D U
C3A C 0.6880(7) 0.9555(6) 0.5462(4) 0.029(2) Uani 1 1 d . .
H3A H 0.6911 0.9987 0.5703 0.034 Uiso 1 1 calc R U
C3B C 0.7209(7) 0.9770(6) 0.4890(4) 0.030(2) Uani 1 1 d . .
H3B1 H 0.7885 0.9907 0.4906 0.036 Uiso 1 1 calc R U
H3B2 H 0.7150 0.9356 0.4641 0.036 Uiso 1 1 calc R U
C3C C 0.6641(8) 1.0389(6) 0.4663(4) 0.035(2) Uani 1 1 d . .
H3C1 H 0.5960 1.0296 0.4723 0.042 Uiso 1 1 calc R U
H3C2 H 0.6809 1.0831 0.4864 0.042 Uiso 1 1 calc R U
C3D C 0.6813(8) 1.0502(6) 0.4063(5) 0.034(2) Uani 1 1 d . .
O3A O 0.7287(7) 1.0111(5) 0.3775(4) 0.048(2) Uani 1 1 d . .
O3B O 0.6384(8) 1.1087(6) 0.3879(4) 0.062(3) Uani 1 1 d D .
H3BO H 0.648(13) 1.116(10) 0.348(3) 0.075 Uiso 1 1 d D U
C3 C 0.7545(7) 0.8989(5) 0.5701(4) 0.025(2) Uani 1 1 d . .
O3 O 0.8257(5) 0.9187(4) 0.5948(3) 0.0325(16) Uani 1 1 d . .
N4 N 0.7319(6) 0.8303(5) 0.5633(3) 0.0258(17) Uani 1 1 d D .
H4 H 0.677(5) 0.815(6) 0.552(5) 0.031 Uiso 1 1 d D U
C4A C 0.7938(6) 0.7750(5) 0.5862(4) 0.0242(19) Uani 1 1 d . .
H4A H 0.8592 0.7836 0.5721 0.029 Uiso 1 1 calc R U
C4B C 0.7621(7) 0.7021(6) 0.5666(4) 0.030(2) Uani 1 1 d . .
H4B H 0.6943 0.6940 0.5764 0.036 Uiso 1 1 calc R U
C4C C 0.7767(9) 0.6922(7) 0.5058(5) 0.041(3) Uani 1 1 d . .
H4C1 H 0.7378 0.7261 0.4868 0.062 Uiso 1 1 d R U
H4C2 H 0.7589 0.6446 0.4952 0.062 Uiso 1 1 d R U
H4C3 H 0.8418 0.7002 0.4965 0.062 Uiso 1 1 d R U
C4 C 0.7972(7) 0.7781(6) 0.6481(4) 0.028(2) Uani 1 1 d . .
O4 O 0.8708(5) 0.7693(4) 0.6746(3) 0.0315(16) Uani 1 1 d . .
N5 N 0.7156(6) 0.7923(5) 0.6745(3) 0.0256(17) Uani 1 1 d D .
H5 H 0.674(7) 0.808(6) 0.651(4) 0.031 Uiso 1 1 d D U
C5A C 0.7156(7) 0.8046(6) 0.7337(4) 0.030(2) Uani 1 1 d . .
H5A H 0.7478 0.7629 0.7513 0.037 Uiso 1 1 calc R U
C5B C 0.6139(7) 0.8081(7) 0.7570(4) 0.036(2) Uani 1 1 d . .
H5B H 0.5777 0.8440 0.7350 0.044 Uiso 1 1 calc R U
C5C C 0.5649(8) 0.7359(7) 0.7507(5) 0.041(3) Uani 1 1 d . .
H5C1 H 0.5954 0.7013 0.7738 0.062 Uiso 1 1 d R U
H5C2 H 0.5687 0.7206 0.7132 0.062 Uiso 1 1 d R U
H5C3 H 0.4997 0.7402 0.7612 0.062 Uiso 1 1 d R U
C5D C 0.6151(9) 0.8332(9) 0.8168(5) 0.051(3) Uani 1 1 d . .
H5D1 H 0.6487 0.7992 0.8389 0.076 Uiso 1 1 d R U
H5D2 H 0.5512 0.8370 0.8296 0.076 Uiso 1 1 d R U
H5D3 H 0.6454 0.8790 0.8193 0.076 Uiso 1 1 d R U
C5 C 0.7742(7) 0.8707(6) 0.7465(4) 0.031(2) Uani 1 1 d . .
O5 O 0.8341(5) 0.8704(4) 0.7832(3) 0.0353(17) Uani 1 1 d . .
N6 N 0.7551(6) 0.9291(5) 0.7169(3) 0.0286(18) Uani 1 1 d D .
H6 H 0.725(8) 0.923(7) 0.686(3) 0.034 Uiso 1 1 d D U
C6A C 0.8006(7) 0.9972(5) 0.7295(4) 0.026(2) Uani 1 1 d . .
H6A H 0.7860 1.0094 0.7685 0.031 Uiso 1 1 calc R U
C6B C 0.7602(8) 1.0556(6) 0.6937(5) 0.035(2) Uani 1 1 d . .
H6B1 H 0.7750 1.0444 0.6549 0.042 Uiso 1 1 calc R U
H6B2 H 0.7921 1.1012 0.7029 0.042 Uiso 1 1 calc R U
C6C C 0.6513(8) 1.0666(6) 0.6991(5) 0.037(2) Uani 1 1 d . .
H6C H 0.6193 1.0229 0.6845 0.044 Uiso 1 1 calc R U
C6D C 0.6227(8) 1.1299(7) 0.6633(5) 0.046(3) Uani 1 1 d . .
H6D1 H 0.5553 1.1356 0.6648 0.069 Uiso 1 1 d R U
H6D2 H 0.6417 1.1215 0.6261 0.069 Uiso 1 1 d R U
H6D3 H 0.6527 1.1725 0.6767 0.069 Uiso 1 1 d R U
C6E C 0.6201(9) 1.0770(8) 0.7580(6) 0.048(3) Uani 1 1 d . .
H6E1 H 0.6542 1.1159 0.7743 0.073 Uiso 1 1 d R U
H6E2 H 0.6317 1.0340 0.7784 0.073 Uiso 1 1 d R U
H6E3 H 0.5537 1.0875 0.7584 0.073 Uiso 1 1 d R U
C6 C 0.9097(7) 0.9942(6) 0.7234(4) 0.029(2) Uani 1 1 d . .
O6 O 0.9593(5) 1.0318(4) 0.7534(3) 0.0328(16) Uani 1 1 d . .
N7 N 0.9434(6) 0.9530(5) 0.6836(3) 0.0280(18) Uani 1 1 d D .
H7 H 0.918(9) 0.923(5) 0.661(4) 0.034 Uiso 1 1 d D U
C7A C 1.0463(7) 0.9481(6) 0.6728(4) 0.029(2) Uani 1 1 d . .
H7A H 1.0761 0.9922 0.6882 0.035 Uiso 1 1 calc R U
C7B C 1.0676(8) 0.9467(7) 0.6126(5) 0.038(2) Uani 1 1 d . .
H7B1 H 1.0456 0.9920 0.5960 0.046 Uiso 1 1 calc R U
H7B2 H 1.1369 0.9440 0.6075 0.046 Uiso 1 1 calc R U
O7A O 1.0251(5) 0.8891(4) 0.5846(3) 0.0333(17) Uani 1 1 d D .
H7AO H 1.054(9) 0.847(5) 0.602(5) 0.040 Uiso 1 1 d D U
C7 C 1.0921(7) 0.8838(6) 0.7017(4) 0.033(2) Uani 1 1 d . .
O7 O 1.1790(5) 0.8759(5) 0.6965(4) 0.044(2) Uani 1 1 d . .
N8 N 1.0377(6) 0.8388(5) 0.7301(3) 0.0283(18) Uani 1 1 d D .
H8 H 0.978(4) 0.850(7) 0.731(5) 0.034 Uiso 1 1 d D U
C8A C 1.0753(6) 0.7772(6) 0.7588(4) 0.027(2) Uani 1 1 d . .
H8A H 1.1288 0.7936 0.7825 0.033 Uiso 1 1 calc R U
C8B C 0.9961(8) 0.7492(6) 0.7963(4) 0.034(2) Uani 1 1 d . .
H8B1 H 0.9781 0.7878 0.8220 0.041 Uiso 1 1 calc R U
H8B2 H 0.9401 0.7386 0.7733 0.041 Uiso 1 1 calc R U
C8C C 1.0197(8) 0.6823(6) 0.8300(4) 0.036(2) Uani 1 1 d . .
H8C H 1.0429 0.6439 0.8048 0.043 Uiso 1 1 calc R U
C8D C 1.0962(9) 0.6989(8) 0.8731(5) 0.047(3) Uani 1 1 d . .
H8D1 H 1.1510 0.7179 0.8550 0.070 Uiso 1 1 d R U
H8D2 H 1.1129 0.6557 0.8920 0.070 Uiso 1 1 d R U
H8D3 H 1.0727 0.7333 0.8989 0.070 Uiso 1 1 d R U
C8E C 0.9282(9) 0.6568(7) 0.8588(5) 0.044(3) Uani 1 1 d . .
H8E1 H 0.9423 0.6169 0.8820 0.065 Uiso 1 1 d R U
H8E2 H 0.8834 0.6426 0.8313 0.065 Uiso 1 1 d R U
H8E3 H 0.9020 0.6949 0.8803 0.065 Uiso 1 1 d R U
C8 C 1.1123(7) 0.7201(6) 0.7200(4) 0.032(2) Uani 1 1 d . .
O8 O 1.1904(5) 0.6934(4) 0.7283(3) 0.0375(18) Uani 1 1 d . .
N9 N 1.0555(5) 0.6991(5) 0.6781(3) 0.0285(18) Uani 1 1 d D .
H9 H 1.005(6) 0.724(6) 0.671(5) 0.034 Uiso 1 1 d D U
C9A C 1.0927(7) 0.6553(6) 0.6347(4) 0.031(2) Uani 1 1 d . .
H9A H 1.1409 0.6226 0.6511 0.037 Uiso 1 1 calc R U
C9B C 1.1418(9) 0.6998(6) 0.5912(5) 0.037(2) Uani 1 1 d . .
H9B1 H 1.1982 0.7231 0.6072 0.045 Uiso 1 1 calc R U
H9B2 H 1.1629 0.6685 0.5609 0.045 Uiso 1 1 calc R U
O9A O 1.0785(6) 0.7531(4) 0.5705(3) 0.0392(18) Uani 1 1 d D .
H9AO H 1.062(10) 0.735(7) 0.533(3) 0.047 Uiso 1 1 d D U
C9 C 1.0140(7) 0.6084(6) 0.6090(4) 0.030(2) Uani 1 1 d . .
O9 O 1.0099(5) 0.5977(5) 0.5602(3) 0.0364(17) Uani 1 1 d . .
N10 N 0.9538(6) 0.5800(5) 0.6450(3) 0.0306(19) Uani 1 1 d D .
H10 H 0.964(10) 0.586(7) 0.680(2) 0.037 Uiso 1 1 d D U
C10A C 0.8707(8) 0.5378(6) 0.6279(4) 0.030(2) Uani 1 1 d . .
H10A H 0.8936 0.4999 0.6022 0.036 Uiso 1 1 calc R U
C10B C 0.8298(9) 0.5002(7) 0.6779(5) 0.044(3) Uani 1 1 d . .
H10B H 0.8833 0.4749 0.6964 0.052 Uiso 1 1 calc R U
C10C C 0.7899(10) 0.5532(11) 0.7187(6) 0.066(4) Uani 1 1 d . .
H10C H 0.7664 0.5275 0.7500 0.099 Uiso 1 1 d R U
H10D H 0.7392 0.5796 0.7022 0.099 Uiso 1 1 d R U
H10E H 0.8386 0.5856 0.7302 0.099 Uiso 1 1 d R U
C10D C 0.7560(12) 0.4429(10) 0.6626(7) 0.071(5) Uani 1 1 d . .
H10F H 0.7352 0.4183 0.6964 0.085 Uiso 1 1 calc R U
H10G H 0.7002 0.4668 0.6464 0.085 Uiso 1 1 calc R U
C10E C 0.7926(18) 0.3872(9) 0.6221(9) 0.092(7) Uani 1 1 d . .
H10H H 0.7964 0.4078 0.5861 0.137 Uiso 1 1 d R U
H10I H 0.7489 0.3480 0.6217 0.137 Uiso 1 1 d R U
H10J H 0.8539 0.3703 0.6329 0.137 Uiso 1 1 d R U
O10A O 0.8225(5) 0.6532(4) 0.5974(3) 0.0288(15) Uani 1 1 d . .
C10 C 0.8011(8) 0.5832(6) 0.5968(4) 0.033(2) Uani 1 1 d . .
O10 O 0.7313(6) 0.5588(5) 0.5745(4) 0.050(2) Uani 1 1 d . .
O1S O 0.3374(5) 0.7889(4) 0.7021(4) 0.0414(19) Uani 1 1 d D .
H1SA H 0.306(10) 0.746(5) 0.717(5) 0.050 Uiso 1 1 d D U
H1SB H 0.292(8) 0.828(6) 0.695(6) 0.050 Uiso 1 1 d D U

loop_
_atom_site_aniso_label
_atom_site_aniso_U_11
_atom_site_aniso_U_22
_atom_site_aniso_U_33
_atom_site_aniso_U_23
_atom_site_aniso_U_13
_atom_site_aniso_U_12
C1A 0.095(16) 0.065(11) 0.14(2) -0.027(12) -0.039(15) 0.021(11)
C1B 0.066(10) 0.051(8) 0.069(9) -0.003(7) -0.007(8) 0.013(7)
C1C 0.097(13) 0.046(8) 0.055(8) -0.009(6) 0.002(8) 0.005(8)
C1D 0.069(10) 0.045(7) 0.042(7) -0.004(5) 0.002(6) 0.011(7)
C1E 0.060(8) 0.032(6) 0.036(6) -0.001(5) -0.007(5) 0.004(5)
C1F 0.034(6) 0.037(5) 0.034(5) -0.003(4) -0.001(5) 0.006(4)
C1G 0.034(6) 0.039(6) 0.029(5) -0.001(4) -0.002(4) -0.003(5)
C1H 0.017(5) 0.040(5) 0.030(5) 0.000(4) -0.005(4) -0.008(4)
C1I 0.018(5) 0.038(5) 0.031(5) -0.002(4) 0.001(4) -0.006(4)
O1A 0.019(3) 0.051(4) 0.027(3) 0.000(3) -0.004(3) 0.006(3)
C1 0.017(5) 0.045(6) 0.025(5) -0.005(4) -0.005(4) 0.003(4)
O1 0.021(3) 0.038(4) 0.027(3) -0.003(3) -0.001(3) -0.007(3)
N2 0.023(4) 0.035(4) 0.034(4) 0.004(4) 0.004(4) 0.000(4)
C2A 0.017(5) 0.047(6) 0.031(5) -0.006(4) -0.006(4) -0.008(4)
C2B 0.022(5) 0.046(6) 0.036(5) -0.006(5) 0.005(4) 0.012(4)
C2C 0.031(6) 0.048(6) 0.041(6) -0.003(5) 0.001(5) 0.003(5)
C2D 0.041(7) 0.054(7) 0.057(8) -0.006(6) 0.017(6) 0.014(6)
C2E 0.048(8) 0.059(8) 0.055(8) 0.007(6) 0.009(6) 0.012(6)
C2 0.010(4) 0.035(5) 0.033(5) 0.001(4) 0.001(4) -0.001(4)
O2 0.022(3) 0.051(4) 0.021(3) -0.002(3) -0.004(3) -0.002(3)
N3 0.018(4) 0.044(5) 0.021(4) -0.001(3) -0.006(3) 0.003(3)
C3A 0.016(5) 0.039(5) 0.031(5) 0.002(4) -0.001(4) -0.003(4)
C3B 0.022(5) 0.038(5) 0.030(5) -0.003(4) -0.008(4) -0.004(4)
C3C 0.027(5) 0.050(6) 0.028(5) 0.009(5) 0.003(4) 0.006(5)
C3D 0.022(5) 0.043(6) 0.037(6) 0.002(5) 0.006(4) 0.012(4)
O3A 0.045(5) 0.062(5) 0.038(4) 0.009(4) 0.006(4) 0.012(4)
O3B 0.078(7) 0.075(7) 0.034(4) 0.020(4) 0.016(5) 0.038(6)
C3 0.016(5) 0.037(5) 0.023(4) 0.006(4) -0.004(4) -0.001(4)
O3 0.015(3) 0.052(4) 0.030(4) 0.000(3) -0.002(3) 0.001(3)
N4 0.014(4) 0.036(4) 0.027(4) 0.005(3) -0.003(3) 0.007(3)
C4A 0.009(4) 0.035(5) 0.029(5) 0.002(4) 0.006(3) -0.004(4)
C4B 0.022(5) 0.040(5) 0.028(5) 0.000(4) -0.004(4) 0.010(4)
C4C 0.036(6) 0.042(6) 0.045(6) -0.004(5) -0.010(5) 0.014(5)
C4 0.008(4) 0.036(5) 0.041(5) 0.001(4) 0.002(4) 0.000(4)
O4 0.018(4) 0.049(4) 0.027(3) 0.000(3) -0.002(3) 0.005(3)
N5 0.010(4) 0.044(5) 0.023(4) 0.002(3) -0.004(3) -0.004(3)
C5A 0.018(5) 0.042(6) 0.030(5) 0.001(4) 0.003(4) -0.001(4)
C5B 0.016(5) 0.060(7) 0.034(5) -0.002(5) 0.009(4) 0.002(5)
C5C 0.024(5) 0.062(7) 0.038(6) 0.006(5) 0.006(5) -0.010(5)
C5D 0.034(7) 0.080(9) 0.038(6) -0.003(6) 0.008(5) -0.008(6)
C5 0.015(5) 0.051(6) 0.027(5) -0.001(4) 0.011(4) 0.003(4)
O5 0.027(4) 0.051(4) 0.027(4) -0.006(3) -0.004(3) -0.001(3)
N6 0.018(4) 0.042(5) 0.026(4) -0.008(4) -0.005(3) 0.002(3)
C6A 0.016(5) 0.035(5) 0.026(5) -0.002(4) -0.001(4) -0.001(4)
C6B 0.024(5) 0.046(6) 0.035(5) 0.000(5) -0.004(4) 0.001(5)
C6C 0.021(5) 0.042(6) 0.048(6) -0.006(5) -0.007(4) 0.008(4)
C6D 0.023(6) 0.061(8) 0.053(7) -0.007(6) -0.010(5) 0.017(5)
C6E 0.031(6) 0.057(7) 0.057(7) 0.003(6) -0.004(6) 0.005(6)
C6 0.017(5) 0.050(6) 0.021(4) -0.001(4) -0.003(4) -0.007(4)
O6 0.020(3) 0.039(4) 0.039(4) -0.002(3) -0.002(3) 0.000(3)
N7 0.015(4) 0.044(5) 0.025(4) -0.002(3) -0.004(3) 0.002(3)
C7A 0.014(4) 0.044(5) 0.029(5) 0.002(4) 0.001(4) 0.000(4)
C7B 0.028(6) 0.049(6) 0.038(6) -0.001(5) -0.002(5) 0.002(5)
O7A 0.018(3) 0.050(4) 0.032(4) -0.005(3) -0.006(3) 0.006(3)
C7 0.020(5) 0.049(6) 0.030(5) 0.004(4) -0.009(4) -0.010(4)
O7 0.016(4) 0.061(5) 0.055(5) 0.009(4) 0.001(3) 0.002(4)
N8 0.011(4) 0.042(5) 0.032(4) 0.006(4) -0.003(3) 0.001(3)
C8A 0.008(4) 0.042(5) 0.033(5) 0.002(4) -0.004(4) 0.002(4)
C8B 0.028(5) 0.042(6) 0.031(5) 0.005(4) 0.003(4) 0.004(4)
C8C 0.030(6) 0.042(6) 0.034(5) 0.004(5) 0.002(4) 0.007(5)
C8D 0.039(7) 0.066(8) 0.036(6) 0.013(5) 0.001(5) 0.011(6)
C8E 0.033(6) 0.056(7) 0.042(6) 0.004(5) 0.004(5) -0.002(5)
C8 0.025(5) 0.048(6) 0.023(4) 0.011(4) 0.000(4) -0.004(5)
O8 0.024(4) 0.047(4) 0.042(4) 0.007(3) -0.008(3) -0.001(3)
N9 0.008(4) 0.051(5) 0.027(4) 0.003(4) 0.000(3) 0.010(3)
C9A 0.014(5) 0.048(6) 0.030(5) -0.002(4) 0.000(4) 0.005(4)
C9B 0.036(6) 0.041(6) 0.035(5) 0.012(5) 0.011(5) 0.008(5)
O9A 0.048(5) 0.036(4) 0.033(4) 0.004(3) -0.001(4) 0.005(4)
C9 0.016(5) 0.042(5) 0.031(5) 0.005(4) 0.002(4) 0.008(4)
O9 0.025(4) 0.054(5) 0.030(4) -0.002(3) 0.003(3) 0.009(3)
N10 0.026(4) 0.042(5) 0.024(4) 0.002(3) -0.001(3) 0.006(4)
C10A 0.031(6) 0.033(5) 0.027(5) 0.001(4) -0.003(4) -0.005(4)
C10B 0.033(6) 0.055(7) 0.043(6) 0.004(5) -0.002(5) -0.013(6)
C10C 0.032(7) 0.123(14) 0.041(7) 0.008(8) 0.008(6) -0.011(8)
C10D 0.060(10) 0.089(12) 0.064(9) 0.023(8) -0.011(8) -0.050(9)
C10E 0.129(19) 0.052(9) 0.094(13) 0.014(9) -0.048(13) -0.039(10)
O10A 0.019(3) 0.037(4) 0.030(3) 0.001(3) -0.004(3) 0.008(3)
C10 0.030(6) 0.036(5) 0.034(5) 0.000(4) -0.003(4) -0.005(4)
O10 0.030(4) 0.045(5) 0.074(6) -0.007(4) -0.015(4) -0.003(4)
O1S 0.021(4) 0.048(5) 0.056(5) 0.014(4) 0.012(3) 0.010(3)

loop_
_atom_type_symbol
_atom_type_description
_atom_type_scat_dispersion_real
_atom_type_scat_dispersion_imag
_atom_type_scat_source
C C 0.0181 0.0091 'International Tables Vol C Tables 4.2.6.8 and 6.1.1.4'
H H 0.0000 0.0000 'International Tables Vol C Tables 4.2.6.8 and 6.1.1.4'
N N 0.0311 0.0180 'International Tables Vol C Tables 4.2.6.8 and 6.1.1.4'
O O 0.0492 0.0322 'International Tables Vol C Tables 4.2.6.8 and 6.1.1.4'

loop_
_geom_angle_atom_site_label_1
_geom_angle_atom_site_label_2
_geom_angle_atom_site_label_3
_geom_angle
C1B C1A H1A1 109.4
C1B C1A H1A2 108.6
H1A1 C1A H1A2 109.5
C1B C1A H1A3 110.4
H1A1 C1A H1A3 109.5
H1A2 C1A H1A3 109.5
C1A C1B C1C 115.1(16)
C1A C1B H1B1 108.5
C1C C1B H1B1 108.5
C1A C1B H1B2 108.5
C1C C1B H1B2 108.5
H1B1 C1B H1B2 107.5
C1B C1C C1D 113.5(13)
C1B C1C H1C1 108.9
C1D C1C H1C1 108.9
C1B C1C H1C2 108.9
C1D C1C H1C2 108.9
H1C1 C1C H1C2 107.7
C1E C1D C1C 113.5(11)
C1E C1D H1D1 108.9
C1C C1D H1D1 108.9
C1E C1D H1D2 108.9
C1C C1D H1D2 108.9
H1D1 C1D H1D2 107.7
C1F C1E C1D 112.3(10)
C1F C1E H1E1 109.2
C1D C1E H1E1 109.2
C1F C1E H1E2 109.2
C1D C1E H1E2 109.2
H1E1 C1E H1E2 107.9
C1E C1F C1G 113.2(9)
C1E C1F H1F1 108.9
C1G C1F H1F1 108.9
C1E C1F H1F2 108.9
C1G C1F H1F2 108.9
H1F1 C1F H1F2 107.7
C1H C1G C1F 113.3(9)
C1H C1G H1G1 108.9
C1F C1G H1G1 108.9
C1H C1G H1G2 108.9
C1F C1G H1G2 108.9
H1G1 C1G H1G2 107.7
O1A C1H C1G 111.2(8)
O1A C1H C1I 107.1(8)
C1G C1H C1I 111.2(8)
O1A C1H H1H 109.1
C1G C1H H1H 109.1
C1I C1H H1H 109.1
C1 C1I C1H 112.8(8)
C1 C1I H1IA 109.0
C1H C1I H1IA 109.0
C1 C1I H1IB 109.0
C1H C1I H1IB 109.0
H1IA C1I H1IB 107.8
C1H O1A H1AO 112(8)
O1 C1 N2 121.1(10)
O1 C1 C1I 122.9(9)
N2 C1 C1I 116.1(9)
C1 N2 C2A 119.4(9)
C1 N2 H2 114(9)
C2A N2 H2 118(9)
N2 C2A C2B 110.7(9)
N2 C2A C2 110.3(9)
C2B C2A C2 109.1(9)
N2 C2A H2A 108.9
C2B C2A H2A 108.9
C2 C2A H2A 108.9
C2A C2B C2C 113.2(9)
C2A C2B H2B1 108.9
C2C C2B H2B1 108.9
C2A C2B H2B2 108.9
C2C C2B H2B2 108.9
H2B1 C2B H2B2 107.7
C2E C2C C2D 110.4(11)
C2E C2C C2B 113.8(11)
C2D C2C C2B 109.5(10)
C2E C2C H2C 107.6
C2D C2C H2C 107.6
C2B C2C H2C 107.6
C2C C2D H2D1 109.4
C2C C2D H2D2 108.7
H2D1 C2D H2D2 109.5
C2C C2D H2D3 110.4
H2D1 C2D H2D3 109.5
H2D2 C2D H2D3 109.5
C2C C2E H2E1 110.2
C2C C2E H2E2 108.4
H2E1 C2E H2E2 109.5
C2C C2E H2E3 109.8
H2E1 C2E H2E3 109.5
H2E2 C2E H2E3 109.5
O2 C2 N3 123.6(9)
O2 C2 C2A 120.1(9)
N3 C2 C2A 116.2(9)
C2 N3 C3A 120.5(8)
C2 N3 H3 130(9)
C3A N3 H3 106(9)
N3 C3A C3B 111.1(8)
N3 C3A C3 111.5(8)
C3B C3A C3 110.1(8)
N3 C3A H3A 108.0
C3B C3A H3A 108.0
C3 C3A H3A 108.0
C3C C3B C3A 112.0(9)
C3C C3B H3B1 109.2
C3A C3B H3B1 109.2
C3C C3B H3B2 109.2
C3A C3B H3B2 109.2
H3B1 C3B H3B2 107.9
C3D C3C C3B 112.2(9)
C3D C3C H3C1 109.2
C3B C3C H3C1 109.2
C3D C3C H3C2 109.2
C3B C3C H3C2 109.2
H3C1 C3C H3C2 107.9
O3A C3D O3B 123.5(10)
O3A C3D C3C 124.8(10)
O3B C3D C3C 111.8(9)
C3D O3B H3BO 113(10)
O3 C3 N4 123.2(9)
O3 C3 C3A 118.7(9)
N4 C3 C3A 118.1(8)
C3 N4 C4A 119.2(8)
C3 N4 H4 125(8)
C4A N4 H4 115(8)
N4 C4A C4 111.8(8)
N4 C4A C4B 109.8(8)
C4 C4A C4B 111.0(8)
N4 C4A H4A 108.0
C4 C4A H4A 108.0
C4B C4A H4A 108.0
O10A C4B C4C 110.4(8)
O10A C4B C4A 103.3(8)
C4C C4B C4A 112.3(9)
O10A C4B H4B 110.2
C4C C4B H4B 110.2
C4A C4B H4B 110.2
C4B C4C H4C1 108.3
C4B C4C H4C2 110.0
H4C1 C4C H4C2 109.5
C4B C4C H4C3 110.1
H4C1 C4C H4C3 109.5
H4C2 C4C H4C3 109.5
O4 C4 N5 120.0(9)
O4 C4 C4A 122.8(9)
N5 C4 C4A 117.2(8)
C4 N5 C5A 120.2(8)
C4 N5 H5 109(8)
C5A N5 H5 126(8)
N5 C5A C5 109.4(8)
N5 C5A C5B 111.6(8)
C5 C5A C5B 113.4(9)
N5 C5A H5A 107.4
C5 C5A H5A 107.4
C5B C5A H5A 107.4
C5C C5B C5D 111.8(10)
C5C C5B C5A 110.4(10)
C5D C5B C5A 110.5(9)
C5C C5B H5B 108.0
C5D C5B H5B 108.0
C5A C5B H5B 108.0
C5B C5C H5C1 109.4
C5B C5C H5C2 109.4
H5C1 C5C H5C2 109.5
C5B C5C H5C3 109.5
H5C1 C5C H5C3 109.5
H5C2 C5C H5C3 109.5
C5B C5D H5D1 109.7
C5B C5D H5D2 108.7
H5D1 C5D H5D2 109.5
C5B C5D H5D3 109.9
H5D1 C5D H5D3 109.5
H5D2 C5D H5D3 109.5
O5 C5 N6 122.3(10)
O5 C5 C5A 121.3(10)
N6 C5 C5A 116.4(9)
C5 N6 C6A 120.7(8)
C5 N6 H6 117(8)
C6A N6 H6 121(8)
N6 C6A C6B 110.0(8)
N6 C6A C6 112.8(8)
C6B C6A C6 110.3(8)
N6 C6A H6A 107.9
C6B C6A H6A 107.9
C6 C6A H6A 107.9
C6A C6B C6C 114.8(9)
C6A C6B H6B1 108.6
C6C C6B H6B1 108.6
C6A C6B H6B2 108.6
C6C C6B H6B2 108.6
H6B1 C6B H6B2 107.5
C6E C6C C6D 111.4(10)
C6E C6C C6B 112.7(9)
C6D C6C C6B 108.4(10)
C6E C6C H6C 108.1
C6D C6C H6C 108.1
C6B C6C H6C 108.1
C6C C6D H6D1 109.1
C6C C6D H6D2 109.8
H6D1 C6D H6D2 109.5
C6C C6D H6D3 109.5
H6D1 C6D H6D3 109.5
H6D2 C6D H6D3 109.5
C6C C6E H6E1 110.2
C6C C6E H6E2 109.5
H6E1 C6E H6E2 109.5
C6C C6E H6E3 108.8
H6E1 C6E H6E3 109.5
H6E2 C6E H6E3 109.5
O6 C6 N7 124.1(9)
O6 C6 C6A 119.2(9)
N7 C6 C6A 116.7(8)
C6 N7 C7A 121.2(8)
C6 N7 H7 134(9)
C7A N7 H7 105(9)
N7 C7A C7B 111.8(8)
N7 C7A C7 112.5(8)
C7B C7A C7 110.6(9)
N7 C7A H7A 107.2
C7B C7A H7A 107.2
C7 C7A H7A 107.2
O7A C7B C7A 113.6(10)
O7A C7B H7B1 108.8
C7A C7B H7B1 108.8
O7A C7B H7B2 108.8
C7A C7B H7B2 108.8
H7B1 C7B H7B2 107.7
C7B O7A H7AO 103(8)
O7 C7 N8 123.1(10)
O7 C7 C7A 117.6(9)
N8 C7 C7A 119.2(9)
C7 N8 C8A 122.7(8)
C7 N8 H8 115(8)
C8A N8 H8 122(8)
N8 C8A C8 112.7(8)
N8 C8A C8B 106.9(8)
C8 C8A C8B 112.3(9)
N8 C8A H8A 108.3
C8 C8A H8A 108.3
C8B C8A H8A 108.3
C8C C8B C8A 115.9(9)
C8C C8B H8B1 108.3
C8A C8B H8B1 108.3
C8C C8B H8B2 108.3
C8A C8B H8B2 108.3
H8B1 C8B H8B2 107.4
C8B C8C C8D 110.7(10)
C8B C8C C8E 108.1(9)
C8D C8C C8E 109.9(9)
C8B C8C H8C 109.4
C8D C8C H8C 109.4
C8E C8C H8C 109.4
C8C C8D H8D1 109.2
C8C C8D H8D2 109.3
H8D1 C8D H8D2 109.5
C8C C8D H8D3 109.9
H8D1 C8D H8D3 109.5
H8D2 C8D H8D3 109.5
C8C C8E H8E1 109.5
C8C C8E H8E2 108.8
H8E1 C8E H8E2 109.5
C8C C8E H8E3 110.1
H8E1 C8E H8E3 109.5
H8E2 C8E H8E3 109.5
O8 C8 N9 122.6(11)
O8 C8 C8A 119.5(9)
N9 C8 C8A 117.8(9)
C8 N9 C9A 120.1(8)
C8 N9 H9 119(8)
C9A N9 H9 117(8)
N9 C9A C9B 111.7(9)
N9 C9A C9 110.9(8)
C9B C9A C9 111.0(9)
N9 C9A H9A 107.7
C9B C9A H9A 107.7
C9 C9A H9A 107.7
O9A C9B C9A 110.1(9)
O9A C9B H9B1 109.6
C9A C9B H9B1 109.6
O9A C9B H9B2 109.6
C9A C9B H9B2 109.6
H9B1 C9B H9B2 108.2
C9B O9A H9AO 103(8)
O9 C9 N10 123.5(10)
O9 C9 C9A 121.7(9)
N10 C9 C9A 114.8(9)
C9 N10 C10A 122.4(8)
C9 N10 H10 119(9)
C10A N10 H10 119(9)
N10 C10A C10 111.2(8)
N10 C10A C10B 108.9(8)
C10 C10A C10B 114.6(10)
N10 C10A H10A 107.3
C10 C10A H10A 107.3
C10B C10A H10A 107.3
C10C C10B C10A 111.4(11)
C10C C10B C10D 111.2(13)
C10A C10B C10D 112.6(10)
C10C C10B H10B 107.1
C10A C10B H10B 107.1
C10D C10B H10B 107.1
C10B C10C H10C 108.8
C10B C10C H10D 109.9
H10C C10C H10D 109.5
C10B C10C H10E 109.8
H10C C10C H10E 109.5
H10D C10C H10E 109.5
C10E C10D C10B 113.6(15)
C10E C10D H10F 108.8
C10B C10D H10F 108.8
C10E C10D H10G 108.8
C10B C10D H10G 108.8
H10F C10D H10G 107.7
C10D C10E H10H 109.7
C10D C10E H10I 108.0
H10H C10E H10I 109.5
C10D C10E H10J 110.8
H10H C10E H10J 109.5
H10I C10E H10J 109.5
C10 O10A C4B 118.2(8)
O10 C10 O10A 123.7(10)
O10 C10 C10A 122.9(10)
O10A C10 C10A 113.4(9)
H1SA O1S H1SB 112(10)

loop_
_geom_bond_atom_site_label_1
_geom_bond_atom_site_label_2
_geom_bond_distance
C1A C1B 1.51(3)
C1A H1A1 0.9600
C1A H1A2 0.9599
C1A H1A3 0.9600
C1B C1C 1.51(2)
C1B H1B1 0.9900
C1B H1B2 0.9900
C1C C1D 1.54(2)
C1C H1C1 0.9900
C1C H1C2 0.9900
C1D C1E 1.529(17)
C1D H1D1 0.9900
C1D H1D2 0.9900
C1E C1F 1.510(16)
C1E H1E1 0.9900
C1E H1E2 0.9900
C1F C1G 1.525(15)
C1F H1F1 0.9900
C1F H1F2 0.9900
C1G C1H 1.515(15)
C1G H1G1 0.9900
C1G H1G2 0.9900
C1H O1A 1.447(12)
C1H C1I 1.537(14)
C1H H1H 1.0000
C1I C1 1.505(15)
C1I H1IA 0.9900
C1I H1IB 0.9900
O1A H1AO 0.99(6)
C1 O1 1.252(13)
C1 N2 1.338(14)
N2 C2A 1.470(14)
N2 H2 0.87(5)
C2A C2B 1.518(14)
C2A C2 1.531(13)
C2A H2A 1.0000
C2B C2C 1.554(17)
C2B H2B1 0.9900
C2B H2B2 0.9900
C2C C2E 1.524(18)
C2C C2D 1.529(16)
C2C H2C 1.0000
C2D H2D1 0.9600
C2D H2D2 0.9600
C2D H2D3 0.9600
C2E H2E1 0.9602
C2E H2E2 0.9599
C2E H2E3 0.9599
C2 O2 1.235(12)
C2 N3 1.312(13)
N3 C3A 1.471(13)
N3 H3 0.87(5)
C3A C3B 1.524(14)
C3A C3 1.532(13)
C3A H3A 1.0000
C3B C3C 1.515(15)
C3B H3B1 0.9900
C3B H3B2 0.9900
C3C C3D 1.497(15)
C3C H3C1 0.9900
C3C H3C2 0.9900
C3D O3A 1.216(14)
C3D O3B 1.329(14)
O3B H3BO 0.99(6)
C3 O3 1.230(12)
C3 N4 1.332(13)
N4 C4A 1.467(12)
N4 H4 0.86(5)
C4A C4 1.512(14)
C4A C4B 1.514(15)
C4A H4A 1.0000
C4B O10A 1.459(12)
C4B C4C 1.509(15)
C4B H4B 1.0000
C4C H4C1 0.9600
C4C H4C2 0.9600
C4C H4C3 0.9599
C4 O4 1.236(12)
C4 N5 1.348(13)
N5 C5A 1.461(13)
N5 H5 0.87(5)
C5A C5 1.521(16)
C5A C5B 1.549(13)
C5A H5A 1.0000
C5B C5C 1.527(17)
C5B C5D 1.532(16)
C5B H5B 1.0000
C5C H5C1 0.9600
C5C H5C2 0.9600
C5C H5C3 0.9600
C5D H5D1 0.9601
C5D H5D2 0.9599
C5D H5D3 0.9599
C5 O5 1.233(13)
C5 N6 1.337(15)
N6 C6A 1.460(13)
N6 H6 0.87(5)
C6A C6B 1.512(15)
C6A C6 1.552(13)
C6A H6A 1.0000
C6B C6C 1.560(15)
C6B H6B1 0.9900
C6B H6B2 0.9900
C6C C6E 1.514(18)
C6C C6D 1.526(17)
C6C H6C 1.0000
C6D H6D1 0.9600
C6D H6D2 0.9601
C6D H6D3 0.9601
C6E H6E1 0.9600
C6E H6E2 0.9600
C6E H6E3 0.9600
C6 O6 1.234(12)
C6 N7 1.328(14)
N7 C7A 1.483(12)
N7 H7 0.87(5)
C7A C7B 1.499(15)
C7A C7 1.536(15)
C7A H7A 1.0000
C7B O7A 1.411(14)
C7B H7B1 0.9900
C7B H7B2 0.9900
O7A H7AO 0.99(6)
C7 O7 1.246(14)
C7 N8 1.335(14)
N8 C8A 1.449(13)
N8 H8 0.87(5)
C8A C8 1.520(15)
C8A C8B 1.540(14)
C8A H8A 1.0000
C8B C8C 1.533(15)
C8B H8B1 0.9900
C8B H8B2 0.9900
C8C C8D 1.541(17)
C8C C8E 1.548(16)
C8C H8C 1.0000
C8D H8D1 0.9599
C8D H8D2 0.9600
C8D H8D3 0.9600
C8E H8E1 0.9599
C8E H8E2 0.9599
C8E H8E3 0.9599
C8 O8 1.229(14)
C8 N9 1.358(14)
N9 C9A 1.440(13)
N9 H9 0.87(5)
C9A C9B 1.515(15)
C9A C9 1.551(15)
C9A H9A 1.0000
C9B O9A 1.432(13)
C9B H9B1 0.9900
C9B H9B2 0.9900
O9A H9AO 0.99(6)
C9 O9 1.208(13)
C9 N10 1.334(13)
N10 C10A 1.476(14)
N10 H10 0.87(5)
C10A C10 1.505(15)
C10A C10B 1.522(15)
C10A H10A 1.0000
C10B C10C 1.52(2)
C10B C10D 1.542(18)
C10B H10B 1.0000
C10C H10C 0.9601
C10C H10D 0.9600
C10C H10E 0.9600
C10D C10E 1.53(3)
C10D H10F 0.9900
C10D H10G 0.9900
C10E H10H 0.9600
C10E H10I 0.9599
C10E H10J 0.9601
O10A C10 1.343(13)
C10 O10 1.217(14)
O1S H1SA 0.99(6)
O1S H1SB 0.99(6)

loop_
_geom_hbond_atom_site_label_D
_geom_hbond_atom_site_label_H
_geom_hbond_atom_site_label_A
_geom_hbond_distance_DH
_geom_hbond_distance_HA
_geom_hbond_distance_DA
_geom_hbond_angle_DHA
_geom_hbond_site_symmetry_A
O1A H1AO O7A 0.99(6) 1.89(7) 2.839(10) 160(12) 3_466
N2 H2 O1S 0.87(5) 2.04(8) 2.814(12) 149(13) .
N3 H3 O9 0.87(5) 2.02(6) 2.856(11) 162(12) 3_466
O3B H3BO O5 0.99(6) 1.62(6) 2.612(11) 178(19) 2_674
N4 H4 O1 0.86(5) 2.08(5) 2.939(11) 169(11) .
C4C H4C2 O10 0.96 2.54 3.074(16) 114.9 .
N5 H5 O2 0.87(5) 2.26(9) 2.971(11) 140(10) .
N6 H6 O2 0.87(5) 2.32(7) 3.117(10) 152(11) .
C6B H6B2 O8 0.99 2.42 3.280(14) 144.8 4_756
N7 H7 O3 0.87(5) 2.08(9) 2.807(11) 141(11) .
O7A H7AO O9A 0.99(6) 1.94(11) 2.677(11) 129(10) .
N8 H8 O4 0.87(5) 2.55(11) 3.018(11) 115(10) .
N8 H8 O5 0.87(5) 2.43(8) 3.213(11) 150(11) .
N9 H9 O4 0.87(5) 2.09(6) 2.926(10) 163(11) .
O9A H9AO O1 0.99(6) 1.83(7) 2.791(10) 163(12) 3_566
N10 H10 O6 0.87(5) 2.21(9) 2.909(11) 138(11) 4_746
O1S H1SA O8 0.99(6) 1.93(9) 2.815(11) 148(13) 1_455
O1S H1SB O7 0.99(6) 1.83(8) 2.772(11) 157(13) 1_455

loop_
_geom_torsion_atom_site_label_1
_geom_torsion_atom_site_label_2
_geom_torsion_atom_site_label_3
_geom_torsion_atom_site_label_4
_geom_torsion
C1A C1B C1C C1D 68(2)
C1B C1C C1D C1E -176.7(14)
C1C C1D C1E C1F 176.0(13)
C1D C1E C1F C1G -172.9(11)
C1E C1F C1G C1H 178.4(10)
C1F C1G C1H O1A 68.4(12)
C1F C1G C1H C1I -172.3(9)
O1A C1H C1I C1 -64.5(10)
C1G C1H C1I C1 173.9(9)
C1H C1I C1 O1 -29.0(13)
C1H C1I C1 N2 152.1(9)
O1 C1 N2 C2A 2.7(14)
C1I C1 N2 C2A -178.4(8)
C1 N2 C2A C2B 179.4(9)
C1 N2 C2A C2 -59.7(12)
N2 C2A C2B C2C -177.8(9)
C2 C2A C2B C2C 60.7(12)
C2A C2B C2C C2E 63.0(13)
C2A C2B C2C C2D -172.8(10)
N2 C2A C2 O2 -59.9(12)
C2B C2A C2 O2 61.9(13)
N2 C2A C2 N3 122.6(10)
C2B C2A C2 N3 -115.6(10)
O2 C2 N3 C3A 2.2(15)
C2A C2 N3 C3A 179.7(9)
C2 N3 C3A C3B 178.2(9)
C2 N3 C3A C3 55.1(12)
N3 C3A C3B C3C 62.6(11)
C3 C3A C3B C3C -173.5(9)
C3A C3B C3C C3D -167.7(9)
C3B C3C C3D O3A 6.0(17)
C3B C3C C3D O3B -173.9(11)
N3 C3A C3 O3 -149.6(9)
C3B C3A C3 O3 86.6(11)
N3 C3A C3 N4 30.0(12)
C3B C3A C3 N4 -93.7(10)
O3 C3 N4 C4A 0.1(14)
C3A C3 N4 C4A -179.5(8)
C3 N4 C4A C4 64.5(11)
C3 N4 C4A C4B -171.9(8)
N4 C4A C4B O10A -173.7(7)
C4 C4A C4B O10A -49.5(10)
N4 C4A C4B C4C 67.4(10)
C4 C4A C4B C4C -168.4(8)
N4 C4A C4 O4 -139.7(10)
C4B C4A C4 O4 97.2(11)
N4 C4A C4 N5 39.3(12)
C4B C4A C4 N5 -83.7(11)
O4 C4 N5 C5A 6.5(15)
C4A C4 N5 C5A -172.5(9)
C4 N5 C5A C5 62.5(12)
C4 N5 C5A C5B -171.1(10)
N5 C5A C5B C5C 65.1(12)
C5 C5A C5B C5C -170.9(9)
N5 C5A C5B C5D -170.7(10)
C5 C5A C5B C5D -46.6(14)
N5 C5A C5 O5 -132.4(9)
C5B C5A C5 O5 102.4(11)
N5 C5A C5 N6 49.4(12)
C5B C5A C5 N6 -75.9(11)
O5 C5 N6 C6A -4.2(14)
C5A C5 N6 C6A 174.0(8)
C5 N6 C6A C6B -174.7(9)
C5 N6 C6A C6 61.7(12)
N6 C6A C6B C6C 58.4(12)
C6 C6A C6B C6C -176.6(9)
C6A C6B C6C C6E 52.8(14)
C6A C6B C6C C6D 176.5(9)
N6 C6A C6 O6 -148.2(9)
C6B C6A C6 O6 88.4(11)
N6 C6A C6 N7 35.0(13)
C6B C6A C6 N7 -88.5(12)
O6 C6 N7 C7A 1.2(16)
C6A C6 N7 C7A 177.9(9)
C6 N7 C7A C7B -139.7(10)
C6 N7 C7A C7 95.3(12)
N7 C7A C7B O7A -59.2(12)
C7 C7A C7B O7A 66.9(11)
N7 C7A C7 O7 -178.1(10)
C7B C7A C7 O7 56.1(13)
N7 C7A C7 N8 3.0(14)
C7B C7A C7 N8 -122.7(11)
O7 C7 N8 C8A 1.6(17)
C7A C7 N8 C8A -179.6(9)
C7 N8 C8A C8 -68.4(12)
C7 N8 C8A C8B 167.7(10)
N8 C8A C8B C8C 178.6(9)
C8 C8A C8B C8C 54.5(12)
C8A C8B C8C C8D 66.9(12)
C8A C8B C8C C8E -172.6(10)
N8 C8A C8 O8 132.4(10)
C8B C8A C8 O8 -106.8(11)
N8 C8A C8 N9 -49.3(12)
C8B C8A C8 N9 71.5(11)
O8 C8 N9 C9A -13.2(15)
C8A C8 N9 C9A 168.6(9)
C8 N9 C9A C9B -83.7(12)
C8 N9 C9A C9 152.0(9)
N9 C9A C9B O9A -55.7(12)
C9 C9A C9B O9A 68.6(12)
N9 C9A C9 O9 140.7(10)
C9B C9A C9 O9 15.9(14)
N9 C9A C9 N10 -41.0(12)
C9B C9A C9 N10 -165.7(9)
O9 C9 N10 C10A -5.9(16)
C9A C9 N10 C10A 175.8(9)
C9 N10 C10A C10 -64.9(12)
C9 N10 C10A C10B 167.8(10)
N10 C10A C10B C10C 66.2(13)
C10 C10A C10B C10C -59.1(13)
N10 C10A C10B C10D -168.1(12)
C10 C10A C10B C10D 66.6(15)
C10C C10B C10D C10E -179.2(14)
C10A C10B C10D C10E 55.0(18)
C4C C4B O10A C10 -71.4(12)
C4A C4B O10A C10 168.4(8)
C4B O10A C10 O10 -4.2(16)
C4B O10A C10 C10A 177.5(8)
N10 C10A C10 O10 173.4(10)
C10B C10A C10 O10 -62.6(15)
N10 C10A C10 O10A -8.3(13)
C10B C10A C10 O10A 115.7(11)
